data_1542078
loop_
_publ_author_name
'Pynn, R.'
'Axe, J.D.'
'Thomas, R.'

_publ_section_title
;
 Structural distortions in the low-temperature phase of Nb O2
;
_journal_name_full
;
Physical Review, Serie 3. B - Solid State (1,1970-17,1977)
;
_journal_page_first 2965
_journal_page_last 2975
_journal_volume 13
_journal_year 1976
_chemical_formula_sum 'Nb O2'
_space_group_IT_number 88
_symmetry_space_group_name_Hall '-I 4ad'
_symmetry_space_group_name_H-M 'I 41/a :2'
_cell_angle_alpha 90
_cell_angle_beta 90
_cell_angle_gamma 90
_cell_formula_units_Z 32
_cell_length_a 13.66
_cell_length_b 13.66
_cell_length_c 5.964
_cell_volume 1112.856
_citation_journal_id_ASTM PLRBAQ
_cod_data_source_file Pynn_PLRBAQ_1976_757.cif
_cod_data_source_block Nb1O2
_cod_original_formula_sum 'Nb1 O2'
_cod_database_code 1542078

loop_
_symmetry_equiv_pos_as_xyz
x,y,z
-y+3/4,x+1/4,z+1/4
-x+1/2,-y,z+1/2
y+3/4,-x+3/4,z+3/4
-x,-y,-z
y-3/4,-x-1/4,-z-1/4
x-1/2,y,-z-1/2
-y-3/4,x-3/4,-z-3/4
x+1/2,y+1/2,z+1/2
-y+5/4,x+3/4,z+3/4
-x+1,-y+1/2,z+1
y+5/4,-x+5/4,z+5/4
-x+1/2,-y+1/2,-z+1/2
y-1/4,-x+1/4,-z+1/4
x,y+1/2,-z
-y-1/4,x-1/4,-z-1/4

loop_
_atom_site_label
_atom_site_type_symbol
_atom_site_fract_x
_atom_site_fract_y
_atom_site_fract_z
_atom_site_occupancy
_atom_site_U_iso_or_equiv
Nb2 Nb+4 0.1356 0.125 0.0267 1 0.0
O1 O-2 0.9866 0.1262 -0.0046 1 0.0
O4 O-2 0.2631 0.1241 0.5043 1 0.0
O2 O-2 0.9749 0.1252 0.5 1 0.0
O3 O-2 0.2739 0.1245 0.9998 1 0.0
Nb1 Nb+4 0.1155 0.1249 0.4746 1 0.0
